data_2238974
loop_
_publ_author_name
'Pawar, Gajanan Manohar'
'Wurst, Klaus'
'Wang, Dongren'
'Buchmeiser, Michael'

_publ_section_title
;
 [\m-3,3'-Diisopropyl-1,1'-(propane-1,3-diyl)bis(1,3-diazinan-2-ylidene)]bis[bromido(\h^4^-cycloocta-1,5-diene)rhodium(I)]
;
_journal_issue 2
_journal_name_full 'Acta Crystallographica Section E'
_journal_page_first m71
_journal_page_last m72
_journal_paper_doi 10.1107/S1600536814001135
_journal_volume 70
_journal_year 2014
_chemical_formula_iupac '[Rh2 Br2 (C8 H12)2 (C17 H32 N4)]'
_chemical_formula_moiety 'C33 H56 Br2 N4 Rh2'
_chemical_formula_sum 'C33 H56 Br2 N4 Rh2'
_chemical_formula_weight 874.46
_chemical_name_systematic
'[\m-3,3'-Diisopropyl-1,1'-(propane-1,3-diyl)bis(1,3-diazinan-2-ylidene)]bis[bromido(\h^4^-cycloocta-1,5-diene)rhodium(I)]'
_space_group_IT_number 61
_symmetry_cell_setting orthorhombic
_symmetry_space_group_name_Hall '-P 2ac 2ab'
_symmetry_space_group_name_H-M 'P b c a'
_atom_sites_solution_hydrogens geom
_atom_sites_solution_primary direct
_atom_sites_solution_secondary difmap
_audit_creation_method SHELXL-97
_cell_angle_alpha 90.00
_cell_angle_beta 90.00
_cell_angle_gamma 90.00
_cell_formula_units_Z 8
_cell_length_a 16.4075(2)
_cell_length_b 15.7975(3)
_cell_length_c 27.1065(4)
_cell_measurement_reflns_used 54150
_cell_measurement_temperature 233(2)
_cell_measurement_theta_max 25.0
_cell_measurement_theta_min 1.0
_cell_volume 7025.94(19)
_computing_cell_refinement 'DENZO-SMN (Otwinowski & Minor, 1997)'
_computing_data_collection 'COLLECT (Nonius, 1998)'
_computing_data_reduction 'DENZO/SCALEPACK (Otwinowski & Minor, 1997)'
_computing_molecular_graphics 'SHELXTL (Sheldrick, 2008)'
_computing_publication_material 'SHELXTL (Sheldrick, 2008) and publCIF (Westrip, 2010)'
_computing_structure_refinement 'SHELXL97 (Sheldrick, 2008)'
_computing_structure_solution 'SHELXS86 (Sheldrick, 2008)'
_diffrn_ambient_temperature 233(2)
_diffrn_detector_area_resol_mean 9.1
_diffrn_measured_fraction_theta_full 0.999
_diffrn_measured_fraction_theta_max 0.999
_diffrn_measurement_device_type 'Nonius KappaCCD'
_diffrn_measurement_method 'phi and omega scans'
_diffrn_radiation_monochromator graphite
_diffrn_radiation_source 'fine-focus sealed tube'
_diffrn_radiation_type MoK\a
_diffrn_radiation_wavelength 0.71073
_diffrn_reflns_av_R_equivalents 0.0833
_diffrn_reflns_av_sigmaI/netI 0.0346
_diffrn_reflns_limit_h_max 19
_diffrn_reflns_limit_h_min -19
_diffrn_reflns_limit_k_max 18
_diffrn_reflns_limit_k_min -18
_diffrn_reflns_limit_l_max 32
_diffrn_reflns_limit_l_min -32
_diffrn_reflns_number 57878
_diffrn_reflns_theta_full 25.00
_diffrn_reflns_theta_max 25.00
_diffrn_reflns_theta_min 1.94
_diffrn_standards_number 0
_exptl_absorpt_coefficient_mu 3.242
_exptl_absorpt_correction_T_max 0.755
_exptl_absorpt_correction_T_min 0.432
_exptl_absorpt_correction_type multi-scan
_exptl_absorpt_process_details
;
(SORTAV; Blessing, 1995)
;
_exptl_crystal_colour yellow
_exptl_crystal_density_diffrn 1.653
_exptl_crystal_density_method 'not measured'
_exptl_crystal_description prism
_exptl_crystal_F_000 3536
_exptl_crystal_size_max 0.2
_exptl_crystal_size_mid 0.1
_exptl_crystal_size_min 0.08
_refine_diff_density_max 0.953
_refine_diff_density_min -0.513
_refine_ls_extinction_method none
_refine_ls_goodness_of_fit_ref 1.061
_refine_ls_hydrogen_treatment mixed
_refine_ls_matrix_type full
_refine_ls_number_parameters 402
_refine_ls_number_reflns 6186
_refine_ls_number_restraints 8
_refine_ls_restrained_S_all 1.061
_refine_ls_R_factor_all 0.0469
_refine_ls_R_factor_gt 0.0333
_refine_ls_shift/su_max 0.002
_refine_ls_shift/su_mean 0.000
_refine_ls_structure_factor_coef Fsqd
_refine_ls_weighting_details 'calc w=1/[\s^2^(Fo^2^)+(0.0254P)^2^+11.9446P] where P=(Fo^2^+2Fc^2^)/3'
_refine_ls_weighting_scheme calc
_refine_ls_wR_factor_gt 0.0713
_refine_ls_wR_factor_ref 0.0776
_reflns_number_gt 5045
_reflns_number_total 6186
_reflns_threshold_expression I>2sigma(I)
_cod_data_source_file im2446sup1.cf
_cod_data_source_block I
_cod_database_code 2238974
_cod_database_fobs_code 2238974

loop_
_symmetry_equiv_pos_as_xyz
'x, y, z'
'-x+1/2, -y, z+1/2'
'-x, y+1/2, -z+1/2'
'x+1/2, -y+1/2, -z'
'-x, -y, -z'
'x-1/2, y, -z-1/2'
'x, -y-1/2, z-1/2'
'-x-1/2, y-1/2, z'

loop_
_atom_site_type_symbol
_atom_site_label
_atom_site_fract_x
_atom_site_fract_y
_atom_site_fract_z
_atom_site_U_iso_or_equiv
_atom_site_adp_type
_atom_site_calc_flag
_atom_site_refinement_flags
_atom_site_occupancy
_atom_site_symmetry_multiplicity
Rh Rh1 0.311925(16) 0.057582(18) 0.871181(10) 0.02707(9) Uani d . 1 1
Rh Rh2 0.322674(16) 0.166937(18) 0.624003(10) 0.02634(9) Uani d . 1 1
Br Br1 0.21591(3) 0.18233(3) 0.873742(16) 0.04127(12) Uani d . 1 1
Br Br2 0.23333(3) 0.03852(3) 0.613041(18) 0.04847(13) Uani d . 1 1
N N1 0.17169(18) -0.06234(19) 0.87524(11) 0.0312(7) Uani d . 1 1
N N4 0.17595(18) 0.2779(2) 0.61382(11) 0.0316(7) Uani d . 1 1
N N2 0.20658(19) -0.0214(2) 0.79627(11) 0.0340(8) Uani d . 1 1
N N3 0.20629(18) 0.2398(2) 0.69400(11) 0.0319(7) Uani d . 1 1
C C1 0.3988(3) -0.0285(3) 0.84394(18) 0.0462(11) Uani d D 1 1
H H1 0.376(2) -0.064(2) 0.8205(12) 0.050(13) Uiso d D 1 1
C C2 0.3797(3) -0.0498(3) 0.89246(18) 0.0455(11) Uani d D 1 1
H H2 0.3421(19) -0.090(2) 0.9001(15) 0.041(12) Uiso d D 1 1
C C3 0.4344(4) -0.0301(4) 0.9360(2) 0.0796(18) Uani d . 1 1
H H3A 0.4201 -0.0690 0.9628 0.096 Uiso calc . 1 1
H H3B 0.4907 -0.0426 0.9264 0.096 Uiso calc . 1 1
C C4 0.4320(4) 0.0559(4) 0.9555(2) 0.0792(18) Uani d . 1 1
H H4A 0.4876 0.0729 0.9641 0.095 Uiso calc . 1 1
H H4B 0.4000 0.0556 0.9861 0.095 Uiso calc . 1 1
C C5 0.3968(3) 0.1214(3) 0.92170(19) 0.0485(12) Uani d D 1 1
H H5 0.361(2) 0.158(2) 0.9372(15) 0.059(15) Uiso d D 1 1
C C6 0.4213(3) 0.1385(3) 0.8752(2) 0.0508(12) Uani d D 1 1
H H6 0.401(2) 0.1895(15) 0.8629(12) 0.025(9) Uiso d D 1 1
C C7 0.4924(3) 0.0970(4) 0.8492(3) 0.0798(18) Uani d . 1 1
H H7A 0.5115 0.1353 0.8231 0.096 Uiso calc . 1 1
H H7B 0.5370 0.0905 0.8729 0.096 Uiso calc . 1 1
C C8 0.4758(3) 0.0144(4) 0.8270(2) 0.0811(18) Uani d . 1 1
H H8A 0.5218 -0.0232 0.8342 0.097 Uiso calc . 1 1
H H8B 0.4730 0.0214 0.7911 0.097 Uiso calc . 1 1
C C9 0.3832(3) 0.2798(3) 0.60524(17) 0.0420(10) Uani d D 1 1
H H9 0.3462(19) 0.3251(18) 0.6024(14) 0.034(11) Uiso d D 1 1
C C10 0.4035(2) 0.2582(3) 0.65399(18) 0.0454(11) Uani d D 1 1
H H10 0.376(2) 0.283(2) 0.6803(11) 0.049(13) Uiso d D 1 1
C C11 0.4850(3) 0.2212(4) 0.66950(19) 0.0618(14) Uani d . 1 1
H H11A 0.5275 0.2435 0.6477 0.074 Uiso calc . 1 1
H H11B 0.4973 0.2401 0.7031 0.074 Uiso calc . 1 1
C C12 0.4878(3) 0.1255(4) 0.66804(18) 0.0569(13) Uani d . 1 1
H H12A 0.5438 0.1076 0.6608 0.068 Uiso calc . 1 1
H H12B 0.4734 0.1035 0.7007 0.068 Uiso calc . 1 1
C C13 0.4314(2) 0.0870(3) 0.63017(16) 0.0395(10) Uani d D 1 1
H H13 0.409(2) 0.0370(18) 0.6407(15) 0.053(13) Uiso d D 1 1
C C14 0.4256(2) 0.1116(3) 0.58242(16) 0.0385(10) Uani d D 1 1
H H14 0.399(2) 0.076(2) 0.5604(11) 0.035(11) Uiso d D 1 1
C C15 0.4765(3) 0.1803(3) 0.55893(17) 0.0521(12) Uani d . 1 1
H H15A 0.4877 0.1650 0.5246 0.063 Uiso calc . 1 1
H H15B 0.5289 0.1840 0.5762 0.063 Uiso calc . 1 1
C C16 0.4352(3) 0.2658(3) 0.56028(19) 0.0592(13) Uani d . 1 1
H H16A 0.4770 0.3100 0.5589 0.071 Uiso calc . 1 1
H H16B 0.4010 0.2716 0.5308 0.071 Uiso calc . 1 1
C C17 0.2195(2) -0.0158(2) 0.84536(13) 0.0268(8) Uani d . 1 1
C C18 0.1040(3) -0.1135(3) 0.85686(16) 0.0452(11) Uani d . 1 1
H H18A 0.0546 -0.0787 0.8550 0.054 Uiso calc . 1 1
H H18B 0.0936 -0.1604 0.8796 0.054 Uiso calc . 1 1
C C19 0.1239(3) -0.1476(3) 0.80667(17) 0.0488(11) Uani d . 1 1
H H19A 0.1702 -0.1867 0.8089 0.059 Uiso calc . 1 1
H H19B 0.0770 -0.1788 0.7935 0.059 Uiso calc . 1 1
C C20 0.1447(3) -0.0753(3) 0.77315(16) 0.0486(11) Uani d . 1 1
H H20A 0.1654 -0.0972 0.7417 0.058 Uiso calc . 1 1
H H20B 0.0956 -0.0419 0.7664 0.058 Uiso calc . 1 1
C C21 0.2480(2) 0.0378(3) 0.76332(14) 0.0395(10) Uani d . 1 1
H H21A 0.2705 0.0063 0.7353 0.047 Uiso calc . 1 1
H H21B 0.2937 0.0637 0.7810 0.047 Uiso calc . 1 1
C C22 0.1927(2) 0.1073(3) 0.74396(14) 0.0373(9) Uani d . 1 1
H H22A 0.1545 0.1251 0.7697 0.045 Uiso calc . 1 1
H H22B 0.1613 0.0866 0.7157 0.045 Uiso calc . 1 1
C C23 0.2462(2) 0.1819(3) 0.72838(13) 0.0355(9) Uani d . 1 1
H H23A 0.2623 0.2136 0.7579 0.043 Uiso calc . 1 1
H H23B 0.2959 0.1600 0.7130 0.043 Uiso calc . 1 1
C C24 0.1405(3) 0.2910(3) 0.71502(15) 0.0438(10) Uani d . 1 1
H H24A 0.1573 0.3133 0.7472 0.053 Uiso calc . 1 1
H H24B 0.0919 0.2560 0.7198 0.053 Uiso calc . 1 1
C C25 0.1214(3) 0.3630(3) 0.68061(17) 0.0451(11) Uani d . 1 1
H H25A 0.0730 0.3935 0.6923 0.054 Uiso calc . 1 1
H H25B 0.1672 0.4028 0.6797 0.054 Uiso calc . 1 1
C C26 0.1061(3) 0.3280(3) 0.63002(16) 0.0447(11) Uani d . 1 1
H H26A 0.0572 0.2924 0.6305 0.054 Uiso calc . 1 1
H H26B 0.0968 0.3746 0.6068 0.054 Uiso calc . 1 1
C C27 0.2226(2) 0.2346(2) 0.64542(13) 0.0264(8) Uani d . 1 1
C C28 0.1766(2) -0.0514(2) 0.92925(13) 0.0331(9) Uani d . 1 1
H H28 0.2234 -0.0136 0.9360 0.040 Uiso calc . 1 1
C C29 0.1865(2) 0.2654(3) 0.55998(14) 0.0368(9) Uani d . 1 1
H H29 0.2368 0.2317 0.5554 0.044 Uiso calc . 1 1
C C281 0.1927(3) -0.1345(3) 0.95619(17) 0.0528(12) Uani d . 1 1
H H28A 0.2419 -0.1603 0.9433 0.079 Uiso calc . 1 1
H H28B 0.1470 -0.1725 0.9512 0.079 Uiso calc . 1 1
H H28C 0.1993 -0.1235 0.9912 0.079 Uiso calc . 1 1
C C282 0.1006(3) -0.0072(3) 0.94842(16) 0.0490(11) Uani d . 1 1
H H28D 0.0925 0.0452 0.9305 0.073 Uiso calc . 1 1
H H28E 0.1072 0.0051 0.9833 0.073 Uiso calc . 1 1
H H28F 0.0537 -0.0437 0.9438 0.073 Uiso calc . 1 1
C C291 0.1980(3) 0.3475(3) 0.53222(18) 0.0625(14) Uani d . 1 1
H H29A 0.2437 0.3783 0.5462 0.094 Uiso calc . 1 1
H H29B 0.1490 0.3814 0.5349 0.094 Uiso calc . 1 1
H H29C 0.2088 0.3353 0.4978 0.094 Uiso calc . 1 1
C C292 0.1166(3) 0.2136(3) 0.53902(17) 0.0563(13) Uani d . 1 1
H H29D 0.1112 0.1614 0.5576 0.084 Uiso calc . 1 1
H H29E 0.1276 0.2006 0.5047 0.084 Uiso calc . 1 1
H H29F 0.0664 0.2458 0.5414 0.084 Uiso calc . 1 1

loop_
_atom_site_aniso_label
_atom_site_aniso_U_11
_atom_site_aniso_U_22
_atom_site_aniso_U_33
_atom_site_aniso_U_12
_atom_site_aniso_U_13
_atom_site_aniso_U_23
Rh1 0.02475(15) 0.02505(17) 0.03142(17) -0.00038(12) -0.00464(12) 0.00325(12)
Rh2 0.02445(15) 0.02526(17) 0.02930(16) 0.00086(12) 0.00006(11) 0.00182(12)
Br1 0.0385(2) 0.0333(2) 0.0520(3) 0.00655(18) -0.00447(18) -0.00114(19)
Br2 0.0444(3) 0.0330(2) 0.0680(3) -0.00669(19) -0.0033(2) -0.0044(2)
N1 0.0352(17) 0.0279(17) 0.0307(17) -0.0085(14) -0.0037(13) 0.0025(14)
N4 0.0290(16) 0.0339(18) 0.0320(18) 0.0062(14) -0.0016(13) 0.0006(14)
N2 0.0377(18) 0.0363(19) 0.0280(18) -0.0069(15) -0.0054(13) 0.0036(14)
N3 0.0322(17) 0.0363(19) 0.0272(18) 0.0076(14) 0.0031(13) 0.0045(14)
C1 0.036(2) 0.041(3) 0.062(3) 0.011(2) 0.001(2) -0.009(2)
C2 0.040(2) 0.031(2) 0.065(3) 0.007(2) -0.017(2) 0.008(2)
C3 0.095(4) 0.066(4) 0.077(4) 0.015(3) -0.051(3) 0.008(3)
C4 0.104(5) 0.061(4) 0.073(4) -0.003(3) -0.051(3) 0.003(3)
C5 0.047(3) 0.038(3) 0.061(3) -0.004(2) -0.025(2) -0.005(2)
C6 0.035(2) 0.037(3) 0.081(4) -0.009(2) -0.007(2) 0.008(2)
C7 0.047(3) 0.075(4) 0.118(5) -0.017(3) 0.024(3) 0.000(4)
C8 0.048(3) 0.090(5) 0.105(5) 0.000(3) 0.026(3) -0.009(4)
C9 0.037(2) 0.028(2) 0.061(3) -0.0046(19) 0.007(2) 0.001(2)
C10 0.031(2) 0.051(3) 0.054(3) -0.008(2) -0.001(2) -0.017(2)
C11 0.035(2) 0.085(4) 0.066(3) -0.003(3) -0.013(2) -0.016(3)
C12 0.034(2) 0.084(4) 0.052(3) 0.012(2) -0.005(2) 0.014(3)
C13 0.027(2) 0.042(3) 0.049(3) 0.0093(18) 0.0050(18) 0.011(2)
C14 0.034(2) 0.038(2) 0.043(3) 0.0072(19) 0.0063(18) -0.004(2)
C15 0.048(3) 0.063(3) 0.046(3) 0.002(2) 0.016(2) 0.009(2)
C16 0.057(3) 0.052(3) 0.069(3) -0.011(3) 0.022(2) 0.017(3)
C17 0.0278(19) 0.0232(19) 0.029(2) 0.0052(16) -0.0032(15) 0.0003(15)
C18 0.044(2) 0.042(3) 0.049(3) -0.017(2) -0.002(2) -0.002(2)
C19 0.059(3) 0.038(3) 0.050(3) -0.011(2) -0.008(2) -0.008(2)
C20 0.060(3) 0.048(3) 0.038(2) -0.010(2) -0.016(2) -0.003(2)
C21 0.039(2) 0.051(3) 0.029(2) 0.002(2) 0.0016(17) 0.0095(19)
C22 0.034(2) 0.047(3) 0.031(2) -0.0024(18) -0.0012(16) 0.0110(19)
C23 0.034(2) 0.045(2) 0.027(2) 0.0012(18) -0.0025(16) 0.0057(18)
C24 0.046(2) 0.046(3) 0.040(2) 0.010(2) 0.0085(19) -0.003(2)
C25 0.045(2) 0.035(2) 0.054(3) 0.013(2) 0.009(2) -0.003(2)
C26 0.039(2) 0.043(3) 0.052(3) 0.017(2) -0.0019(19) 0.002(2)
C27 0.0277(18) 0.0199(18) 0.032(2) -0.0014(15) 0.0031(15) 0.0058(15)
C28 0.040(2) 0.031(2) 0.028(2) -0.0028(17) 0.0012(16) 0.0057(17)
C29 0.040(2) 0.042(2) 0.029(2) 0.0047(19) -0.0057(17) 0.0047(18)
C281 0.070(3) 0.044(3) 0.045(3) 0.008(2) 0.005(2) 0.015(2)
C282 0.051(3) 0.048(3) 0.048(3) 0.008(2) 0.008(2) 0.003(2)
C291 0.095(4) 0.051(3) 0.041(3) 0.004(3) -0.004(2) 0.014(2)
C292 0.054(3) 0.064(3) 0.050(3) -0.006(2) -0.017(2) -0.002(2)

loop_
_atom_type_symbol
_atom_type_description
_atom_type_scat_dispersion_real
_atom_type_scat_dispersion_imag
_atom_type_scat_source
C C 0.0033 0.0016 'International Tables Vol C Tables 4.2.6.8 and 6.1.1.4'
H H 0.0000 0.0000 'International Tables Vol C Tables 4.2.6.8 and 6.1.1.4'
N N 0.0061 0.0033 'International Tables Vol C Tables 4.2.6.8 and 6.1.1.4'
Br Br -0.2901 2.4595 'International Tables Vol C Tables 4.2.6.8 and 6.1.1.4'
Rh Rh -1.1178 0.9187 'International Tables Vol C Tables 4.2.6.8 and 6.1.1.4'

loop_
_geom_angle_atom_site_label_1
_geom_angle_atom_site_label_2
_geom_angle_atom_site_label_3
_geom_angle
C17 Rh1 C1 90.89(16)
C17 Rh1 C2 91.66(15)
C1 Rh1 C2 38.61(18)
C17 Rh1 C5 161.56(17)
C1 Rh1 C5 94.95(19)
C2 Rh1 C5 82.20(17)
C17 Rh1 C6 162.59(17)
C1 Rh1 C6 80.86(18)
C2 Rh1 C6 91.34(18)
C5 Rh1 C6 35.71(18)
C17 Rh1 Br1 89.38(10)
C1 Rh1 Br1 159.60(13)
C2 Rh1 Br1 161.76(14)
C5 Rh1 Br1 91.15(12)
C6 Rh1 Br1 93.08(13)
C27 Rh2 C9 90.25(15)
C27 Rh2 C10 92.15(16)
C9 Rh2 C10 38.84(18)
C27 Rh2 C13 158.99(15)
C9 Rh2 C13 97.05(16)
C10 Rh2 C13 81.59(17)
C27 Rh2 C14 164.93(15)
C9 Rh2 C14 81.46(16)
C10 Rh2 C14 89.25(17)
C13 Rh2 C14 35.85(15)
C27 Rh2 Br2 89.27(10)
C9 Rh2 Br2 158.18(13)
C10 Rh2 Br2 162.95(14)
C13 Rh2 Br2 91.07(12)
C14 Rh2 Br2 93.78(11)
C17 N1 C18 122.7(3)
C17 N1 C28 120.1(3)
C18 N1 C28 116.4(3)
C27 N4 C26 122.3(3)
C27 N4 C29 119.7(3)
C26 N4 C29 117.4(3)
C17 N2 C21 119.2(3)
C17 N2 C20 124.6(3)
C21 N2 C20 115.6(3)
C27 N3 C23 119.8(3)
C27 N3 C24 124.1(3)
C23 N3 C24 115.3(3)
C2 C1 C8 125.8(5)
C2 C1 Rh1 70.9(2)
C8 C1 Rh1 112.6(3)
C2 C1 H1 114(3)
C8 C1 H1 114(3)
Rh1 C1 H1 110(3)
C1 C2 C3 123.7(5)
C1 C2 Rh1 70.5(2)
C3 C2 Rh1 111.2(3)
C1 C2 H2 122(3)
C3 C2 H2 112(3)
Rh1 C2 H2 105(3)
C4 C3 C2 117.2(4)
C4 C3 H3A 108.0
C2 C3 H3A 108.0
C4 C3 H3B 108.0
C2 C3 H3B 108.0
H3A C3 H3B 107.2
C3 C4 C5 115.6(4)
C3 C4 H4A 108.4
C5 C4 H4A 108.4
C3 C4 H4B 108.4
C5 C4 H4B 108.4
H4A C4 H4B 107.4
C6 C5 C4 126.5(5)
C6 C5 Rh1 72.5(3)
C4 C5 Rh1 107.9(3)
C6 C5 H5 119(3)
C4 C5 H5 113(3)
Rh1 C5 H5 99(3)
C5 C6 C7 125.3(5)
C5 C6 Rh1 71.8(3)
C7 C6 Rh1 110.7(3)
C5 C6 H6 114(2)
C7 C6 H6 119(2)
Rh1 C6 H6 101(2)
C8 C7 C6 115.8(4)
C8 C7 H7A 108.3
C6 C7 H7A 108.3
C8 C7 H7B 108.3
C6 C7 H7B 108.3
H7A C7 H7B 107.4
C7 C8 C1 115.7(5)
C7 C8 H8A 108.4
C1 C8 H8A 108.4
C7 C8 H8B 108.4
C1 C8 H8B 108.4
H8A C8 H8B 107.4
C10 C9 C16 126.3(4)
C10 C9 Rh2 71.3(2)
C16 C9 Rh2 109.8(3)
C10 C9 H9 114(2)
C16 C9 H9 114(2)
Rh2 C9 H9 111(2)
C9 C10 C11 124.2(4)
C9 C10 Rh2 69.9(2)
C11 C10 Rh2 113.2(3)
C9 C10 H10 120(3)
C11 C10 H10 112(3)
Rh2 C10 H10 106(3)
C12 C11 C10 113.9(4)
C12 C11 H11A 108.8
C10 C11 H11A 108.8
C12 C11 H11B 108.8
C10 C11 H11B 108.8
H11A C11 H11B 107.7
C13 C12 C11 113.6(4)
C13 C12 H12A 108.8
C11 C12 H12A 108.8
C13 C12 H12B 108.8
C11 C12 H12B 108.8
H12A C12 H12B 107.7
C14 C13 C12 125.3(4)
C14 C13 Rh2 72.8(2)
C12 C13 Rh2 108.6(3)
C14 C13 H13 121(3)
C12 C13 H13 112(3)
Rh2 C13 H13 101(3)
C13 C14 C15 124.7(4)
C13 C14 Rh2 71.3(2)
C15 C14 Rh2 110.7(3)
C13 C14 H14 118(2)
C15 C14 H14 115(2)
Rh2 C14 H14 102(2)
C14 C15 C16 112.5(3)
C14 C15 H15A 109.1
C16 C15 H15A 109.1
C14 C15 H15B 109.1
C16 C15 H15B 109.1
H15A C15 H15B 107.8
C9 C16 C15 114.0(4)
C9 C16 H16A 108.8
C15 C16 H16A 108.8
C9 C16 H16B 108.8
C15 C16 H16B 108.8
H16A C16 H16B 107.7
N1 C17 N2 117.8(3)
N1 C17 Rh1 122.6(3)
N2 C17 Rh1 119.6(3)
N1 C18 C19 110.0(3)
N1 C18 H18A 109.7
C19 C18 H18A 109.7
N1 C18 H18B 109.7
C19 C18 H18B 109.7
H18A C18 H18B 108.2
C20 C19 C18 109.0(4)
C20 C19 H19A 109.9
C18 C19 H19A 109.9
C20 C19 H19B 109.9
C18 C19 H19B 109.9
H19A C19 H19B 108.3
N2 C20 C19 109.9(3)
N2 C20 H20A 109.7
C19 C20 H20A 109.7
N2 C20 H20B 109.7
C19 C20 H20B 109.7
H20A C20 H20B 108.2
N2 C21 C22 113.4(3)
N2 C21 H21A 108.9
C22 C21 H21A 108.9
N2 C21 H21B 108.9
C22 C21 H21B 108.9
H21A C21 H21B 107.7
C21 C22 C23 108.1(3)
C21 C22 H22A 110.1
C23 C22 H22A 110.1
C21 C22 H22B 110.1
C23 C22 H22B 110.1
H22A C22 H22B 108.4
N3 C23 C22 113.7(3)
N3 C23 H23A 108.8
C22 C23 H23A 108.8
N3 C23 H23B 108.8
C22 C23 H23B 108.8
H23A C23 H23B 107.7
N3 C24 C25 109.3(3)
N3 C24 H24A 109.8
C25 C24 H24A 109.8
N3 C24 H24B 109.8
C25 C24 H24B 109.8
H24A C24 H24B 108.3
C26 C25 C24 108.9(3)
C26 C25 H25A 109.9
C24 C25 H25A 109.9
C26 C25 H25B 109.9
C24 C25 H25B 109.9
H25A C25 H25B 108.3
N4 C26 C25 110.1(3)
N4 C26 H26A 109.6
C25 C26 H26A 109.6
N4 C26 H26B 109.6
C25 C26 H26B 109.6
H26A C26 H26B 108.2
N4 C27 N3 118.8(3)
N4 C27 Rh2 123.1(3)
N3 C27 Rh2 118.0(2)
N1 C28 C282 110.4(3)
N1 C28 C281 112.6(3)
C282 C28 C281 111.9(3)
N1 C28 H28 107.2
C282 C28 H28 107.2
C281 C28 H28 107.2
N4 C29 C291 113.0(4)
N4 C29 C292 110.6(3)
C291 C29 C292 111.8(4)
N4 C29 H29 107.0
C291 C29 H29 107.0
C292 C29 H29 107.0
C28 C281 H28A 109.5
C28 C281 H28B 109.5
H28A C281 H28B 109.5
C28 C281 H28C 109.5
H28A C281 H28C 109.5
H28B C281 H28C 109.5
C28 C282 H28D 109.5
C28 C282 H28E 109.5
H28D C282 H28E 109.5
C28 C282 H28F 109.5
H28D C282 H28F 109.5
H28E C282 H28F 109.5
C29 C291 H29A 109.5
C29 C291 H29B 109.5
H29A C291 H29B 109.5
C29 C291 H29C 109.5
H29A C291 H29C 109.5
H29B C291 H29C 109.5
C29 C292 H29D 109.5
C29 C292 H29E 109.5
H29D C292 H29E 109.5
C29 C292 H29F 109.5
H29D C292 H29F 109.5
H29E C292 H29F 109.5

loop_
_geom_bond_atom_site_label_1
_geom_bond_atom_site_label_2
_geom_bond_distance
Rh1 C17 2.033(4)
Rh1 C1 2.104(4)
Rh1 C2 2.108(4)
Rh1 C5 2.198(4)
Rh1 C6 2.207(4)
Rh1 Br1 2.5239(5)
Rh2 C27 2.043(3)
Rh2 C9 2.103(4)
Rh2 C10 2.121(4)
Rh2 C13 2.191(4)
Rh2 C14 2.210(4)
Rh2 Br2 2.5205(5)
N1 C17 1.346(5)
N1 C18 1.461(5)
N1 C28 1.476(5)
N4 C27 1.338(5)
N4 C26 1.460(5)
N4 C29 1.483(5)
N2 C17 1.350(5)
N2 C21 1.461(5)
N2 C20 1.466(5)
N3 C27 1.346(5)
N3 C23 1.460(5)
N3 C24 1.465(5)
C1 C2 1.393(7)
C1 C8 1.505(7)
C1 H1 0.927(19)
C2 C3 1.515(6)
C2 H2 0.910(19)
C3 C4 1.459(8)
C3 H3A 0.9800
C3 H3B 0.9800
C4 C5 1.498(7)
C4 H4A 0.9800
C4 H4B 0.9800
C5 C6 1.351(7)
C5 H5 0.928(19)
C6 C7 1.513(7)
C6 H6 0.930(18)
C7 C8 1.463(8)
C7 H7A 0.9800
C7 H7B 0.9800
C8 H8A 0.9800
C8 H8B 0.9800
C9 C10 1.405(6)
C9 C16 1.504(6)
C9 H9 0.941(18)
C10 C11 1.519(6)
C10 H10 0.932(19)
C11 C12 1.513(8)
C11 H11A 0.9800
C11 H11B 0.9800
C12 C13 1.510(7)
C12 H12A 0.9800
C12 H12B 0.9800
C13 C14 1.355(6)
C13 H13 0.918(19)
C14 C15 1.510(6)
C14 H14 0.935(18)
C15 C16 1.512(7)
C15 H15A 0.9800
C15 H15B 0.9800
C16 H16A 0.9800
C16 H16B 0.9800
C18 C19 1.499(6)
C18 H18A 0.9800
C18 H18B 0.9800
C19 C20 1.499(6)
C19 H19A 0.9800
C19 H19B 0.9800
C20 H20A 0.9800
C20 H20B 0.9800
C21 C22 1.518(5)
C21 H21A 0.9800
C21 H21B 0.9800
C22 C23 1.529(6)
C22 H22A 0.9800
C22 H22B 0.9800
C23 H23A 0.9800
C23 H23B 0.9800
C24 C25 1.504(6)
C24 H24A 0.9800
C24 H24B 0.9800
C25 C26 1.500(6)
C25 H25A 0.9800
C25 H25B 0.9800
C26 H26A 0.9800
C26 H26B 0.9800
C28 C282 1.520(6)
C28 C281 1.525(6)
C28 H28 0.9900
C29 C291 1.511(6)
C29 C292 1.519(6)
C29 H29 0.9900
C281 H28A 0.9700
C281 H28B 0.9700
C281 H28C 0.9700
C282 H28D 0.9700
C282 H28E 0.9700
C282 H28F 0.9700
C291 H29A 0.9700
C291 H29B 0.9700
C291 H29C 0.9700
C292 H29D 0.9700
C292 H29E 0.9700
C292 H29F 0.9700
